data_7125951
loop_
_publ_author_name
'Frogley, Benjamin J.'
'Hill, Anthony F.'
'Seitz, Antonia'

_publ_section_title
;
 Bi- and poly(carbyne) functionalised polycyclic aromatics.
;
_journal_issue 22
_journal_name_full 'Chemical communications (Cambridge, England)'
_journal_page_first 3265
_journal_page_last 3268
_journal_paper_doi 10.1039/d0cc00786b
_journal_volume 56
_journal_year 2020
_chemical_formula_moiety 'C24 H26 B Br N6 O2 W, C H2 Cl2'
_chemical_formula_sum 'C25 H28 B Br Cl2 N6 O2 W'
_chemical_formula_weight 790.00
_space_group_crystal_system monoclinic
_space_group_IT_number 14
_space_group_name_Hall '-P 2ybc'
_space_group_name_H-M_alt 'P 1 21/c 1'
_atom_sites_solution_hydrogens mixed
_audit_creation_method SHELXL-2018/3
_audit_update_record
;
2019-11-05 deposited with the CCDC.	2020-02-10 downloaded from the CCDC.
;
_cell_angle_alpha 90
_cell_angle_beta 94.539(4)
_cell_angle_gamma 90
_cell_formula_units_Z 4
_cell_length_a 16.3710(6)
_cell_length_b 10.3034(5)
_cell_length_c 17.1373(6)
_cell_measurement_reflns_used 7833
_cell_measurement_temperature 150.0(1)
_cell_measurement_theta_max 28.4940
_cell_measurement_theta_min 4.0420
_cell_volume 2881.6(2)
_computing_cell_refinement 'CrysAlisPro 1.171.40.36a (Rigaku OD, 2018)'
_computing_data_collection 'CrysAlisPro 1.171.40.36a (Rigaku OD, 2018)'
_computing_data_reduction 'CrysAlisPro 1.171.40.36a (Rigaku OD, 2018)'
_computing_structure_refinement 'SHELXL-2018/3 (Sheldrick, 2018)'
_computing_structure_solution 'SHELXT 2014/5 (Sheldrick, 2014)'
_diffrn_ambient_temperature 150.0(1)
_diffrn_detector_area_resol_mean 5.1872
_diffrn_measured_fraction_theta_full 0.996
_diffrn_measured_fraction_theta_max 0.794
_diffrn_measurement_device_type 'New Xcalibur, Atlas'
_diffrn_measurement_method '\w scans'
_diffrn_radiation_type MoK\a
_diffrn_radiation_wavelength 0.71073
_diffrn_reflns_av_R_equivalents 0.0304
_diffrn_reflns_av_unetI/netI 0.0399
_diffrn_reflns_Laue_measured_fraction_full 0.996
_diffrn_reflns_Laue_measured_fraction_max 0.794
_diffrn_reflns_limit_h_max 21
_diffrn_reflns_limit_h_min -18
_diffrn_reflns_limit_k_max 8
_diffrn_reflns_limit_k_min -12
_diffrn_reflns_limit_l_max 23
_diffrn_reflns_limit_l_min -20
_diffrn_reflns_number 15174
_diffrn_reflns_point_group_measured_fraction_full 0.996
_diffrn_reflns_point_group_measured_fraction_max 0.794
_diffrn_reflns_theta_full 25.242
_diffrn_reflns_theta_max 28.910
_diffrn_reflns_theta_min 3.313
_diffrn_source 'fine-focus sealed X-ray tube'
_exptl_absorpt_coefficient_mu 5.615
_exptl_absorpt_correction_T_max 1.00000
_exptl_absorpt_correction_T_min 0.84190
_exptl_absorpt_correction_type multi-scan
_exptl_absorpt_process_details
; 
CrysAlisPro 1.171.40.36a (Rigaku Oxford Diffraction, 2018) 
Empirical absorption correction using spherical harmonics, 
 implemented in SCALE3 ABSPACK scaling algorithm. 
;
_exptl_crystal_colour orange
_exptl_crystal_density_diffrn 1.821
_exptl_crystal_description block
_exptl_crystal_F_000 1536
_exptl_crystal_size_max 0.423
_exptl_crystal_size_mid 0.157
_exptl_crystal_size_min 0.104
_refine_diff_density_max 1.560
_refine_diff_density_min -2.188
_refine_diff_density_rms 0.149
_refine_ls_extinction_method none
_refine_ls_goodness_of_fit_ref 1.065
_refine_ls_hydrogen_treatment mixed
_refine_ls_matrix_type full
_refine_ls_number_parameters 353
_refine_ls_number_reflns 6031
_refine_ls_number_restraints 36
_refine_ls_restrained_S_all 1.064
_refine_ls_R_factor_all 0.0474
_refine_ls_R_factor_gt 0.0384
_refine_ls_shift/su_max 0.002
_refine_ls_shift/su_mean 0.000
_refine_ls_structure_factor_coef Fsqd
_refine_ls_weighting_details 'w=1/[\s^2^(Fo^2^)+(0.0422P)^2^+13.4504P] where P=(Fo^2^+2Fc^2^)/3'
_refine_ls_weighting_scheme calc
_refine_ls_wR_factor_gt 0.0940
_refine_ls_wR_factor_ref 0.0999
_reflns_Friedel_coverage 0.000
_reflns_number_gt 5174
_reflns_number_total 6031
_reflns_threshold_expression 'I > 2\s(I)'
_cod_data_source_file d0cc00786b2.cif
_cod_data_source_block Compound_2
_cod_depositor_comments 'Adding full bibliography for 7125951--7125959.cif.'
_cod_original_sg_symbol_H-M 'P 21/c'
_cod_database_code 7125951
_shelx_shelxl_version_number 2018/3
_shelx_space_group_comment
; 
The symmetry employed for this shelxl refinement is uniquely defined 
by the following loop, which should always be used as a source of 
symmetry information in preference to the above space-group names. 
They are only intended as comments. 
;

loop_
_space_group_symop_operation_xyz
'x, y, z'
'-x, y+1/2, -z+1/2'
'-x, -y, -z'
'x, -y-1/2, z-1/2'

loop_
_atom_site_label
_atom_site_type_symbol
_atom_site_fract_x
_atom_site_fract_y
_atom_site_fract_z
_atom_site_U_iso_or_equiv
_atom_site_adp_type
_atom_site_occupancy
_atom_site_site_symmetry_order
_atom_site_calc_flag
_atom_site_refinement_flags_posn
_atom_site_refinement_flags_adp
W1 W 0.79470(2) 0.42785(2) 0.30653(2) 0.02193(9) Uani 1 1 d . .
Br1 Br 0.58593(5) 0.61781(9) 0.15149(5) 0.0568(2) Uani 1 1 d . .
Cl1 Cl 0.62987(11) -0.1086(2) 0.28995(11) 0.0478(4) Uani 1 1 d . .
Cl2 Cl 0.51960(12) -0.2575(2) 0.37870(13) 0.0641(6) Uani 1 1 d . .
N5 N 0.6998(3) 0.4361(5) 0.3905(3) 0.0227(10) Uani 1 1 d . .
N4 N 0.8185(3) 0.6503(5) 0.4322(2) 0.0217(10) Uani 1 1 d . .
N2 N 0.8684(3) 0.4330(5) 0.4837(3) 0.0211(10) Uani 1 1 d . .
N6 N 0.7176(3) 0.4812(5) 0.4655(2) 0.0214(9) Uani 1 1 d . .
N3 N 0.8189(3) 0.6257(5) 0.3530(3) 0.0225(10) Uani 1 1 d . .
N1 N 0.8751(3) 0.3664(5) 0.4154(3) 0.0246(10) Uani 1 1 d . .
O2 O 0.7628(3) 0.1376(5) 0.2579(3) 0.0463(12) Uani 1 1 d . .
O1 O 0.9464(3) 0.4150(5) 0.2057(3) 0.0486(13) Uani 1 1 d . .
C2 C 0.8928(4) 0.4212(6) 0.2447(4) 0.0309(14) Uani 1 1 d . .
C1 C 0.7395(3) 0.4505(6) 0.2107(3) 0.0271(13) Uani 1 1 d . .
C3 C 0.7752(4) 0.2426(6) 0.2781(3) 0.0278(13) Uani 1 1 d . .
C21 C 0.6215(3) 0.3950(6) 0.3861(3) 0.0260(12) Uani 1 1 d . .
C17 C 0.8363(4) 0.8371(6) 0.3742(4) 0.0312(13) Uani 1 1 d . .
H17 H 0.843902 0.925234 0.365511 0.037 Uiso 1 1 calc R U
C22 C 0.5898(3) 0.4151(6) 0.4582(4) 0.0301(14) Uani 1 1 d . .
H22 H 0.536954 0.395903 0.470845 0.036 Uiso 1 1 calc R U
C23 C 0.6509(3) 0.4682(6) 0.5066(3) 0.0253(12) Uani 1 1 d . .
C11 C 0.9319(3) 0.2734(6) 0.4297(4) 0.0287(13) Uani 1 1 d . .
C16 C 0.8299(3) 0.7401(6) 0.3183(3) 0.0278(13) Uani 1 1 d . .
C10 C 0.9560(4) 0.1815(7) 0.3692(4) 0.0368(15) Uani 1 1 d . .
H10A H 0.907709 0.145831 0.341786 0.055 Uiso 1 1 calc R U
H10B H 0.988165 0.112711 0.393708 0.055 Uiso 1 1 calc R U
H10C H 0.987654 0.226457 0.332915 0.055 Uiso 1 1 calc R U
C9 C 0.7598(4) 0.3440(7) 0.0774(3) 0.0344(14) Uani 1 1 d . .
H9 H 0.803952 0.294046 0.097384 0.041 Uiso 1 1 calc R U
C18 C 0.8292(3) 0.7769(6) 0.4455(3) 0.0255(12) Uani 1 1 d . .
C12 C 0.9617(3) 0.2808(7) 0.5077(3) 0.0323(14) Uani 1 1 d . .
H12 H 1.001261 0.227508 0.532965 0.039 Uiso 1 1 calc R U
C4 C 0.7123(4) 0.4372(6) 0.1291(4) 0.0332(13) Uani 1 1 d . .
C13 C 0.9217(3) 0.3817(6) 0.5405(3) 0.0263(12) Uani 1 1 d . .
C19 C 0.8309(4) 0.8356(7) 0.5254(4) 0.0368(15) Uani 1 1 d . .
H19A H 0.777887 0.826722 0.545159 0.055 Uiso 1 1 calc R U
H19B H 0.844663 0.925960 0.522556 0.055 Uiso 1 1 calc R U
H19C H 0.871060 0.791901 0.559763 0.055 Uiso 1 1 calc R U
C14 C 0.9313(4) 0.4325(7) 0.6222(4) 0.0375(16) Uani 1 1 d . .
H14A H 0.950282 0.520601 0.621705 0.056 Uiso 1 1 calc R U
H14B H 0.970317 0.380223 0.652899 0.056 Uiso 1 1 calc R U
H14C H 0.879403 0.429300 0.644616 0.056 Uiso 1 1 calc R U
C20 C 0.5808(4) 0.3391(7) 0.3143(3) 0.0357(15) Uani 1 1 d . .
H20A H 0.591497 0.392470 0.270320 0.054 Uiso 1 1 calc R U
H20B H 0.522798 0.335016 0.318930 0.054 Uiso 1 1 calc R U
H20C H 0.601496 0.253201 0.306660 0.054 Uiso 1 1 calc R U
B1 B 0.8027(4) 0.5392(6) 0.4895(3) 0.0212(13) Uani 1 1 d . .
C15 C 0.8319(4) 0.7524(7) 0.2322(4) 0.0405(16) Uani 1 1 d . .
H15A H 0.873439 0.696197 0.214576 0.061 Uiso 1 1 calc R U
H15B H 0.844004 0.840586 0.219158 0.061 Uiso 1 1 calc R U
H15C H 0.779555 0.728392 0.207125 0.061 Uiso 1 1 calc R U
C25 C 0.6197(4) -0.2411(8) 0.3529(4) 0.0436(17) Uani 1 1 d . .
H25A H 0.635870 -0.319907 0.327326 0.052 Uiso 1 1 calc R U
H25B H 0.656033 -0.229267 0.399868 0.052 Uiso 1 1 calc R U
C8 C 0.7320(5) 0.3415(7) 0.0014(4) 0.0413(15) Uani 1 1 d . .
H8 H 0.759460 0.288216 -0.031679 0.050 Uiso 1 1 calc R U
C24 C 0.6511(4) 0.5089(8) 0.5911(3) 0.0371(15) Uani 1 1 d . .
H24A H 0.692230 0.460841 0.621905 0.056 Uiso 1 1 calc R U
H24B H 0.598329 0.491735 0.609603 0.056 Uiso 1 1 calc R U
H24C H 0.662821 0.599994 0.595508 0.056 Uiso 1 1 calc R U
C7 C 0.6673(5) 0.4100(8) -0.0308(4) 0.0468(17) Uani 1 1 d . .
H7 H 0.652565 0.401417 -0.084116 0.056 Uiso 1 1 calc R U
C5 C 0.6466(4) 0.5047(7) 0.0931(4) 0.0363(14) Uani 1 1 d . .
C6 C 0.6233(4) 0.4912(8) 0.0124(4) 0.0430(16) Uani 1 1 d . .
H6 H 0.578743 0.536823 -0.010785 0.052 Uiso 1 1 calc R U
H1 H 0.808(4) 0.574(6) 0.553(4) 0.028(17) Uiso 1 1 d . .

loop_
_atom_site_aniso_label
_atom_site_aniso_U_11
_atom_site_aniso_U_22
_atom_site_aniso_U_33
_atom_site_aniso_U_23
_atom_site_aniso_U_13
_atom_site_aniso_U_12
W1 0.02216(13) 0.02857(15) 0.01542(12) -0.00165(9) 0.00381(8) -0.00438(9)
Br1 0.0570(5) 0.0605(5) 0.0537(5) -0.0065(4) 0.0090(4) 0.0207(4)
Cl1 0.0443(9) 0.0546(12) 0.0443(9) 0.0039(8) 0.0012(8) -0.0065(8)
Cl2 0.0445(10) 0.0732(16) 0.0747(14) 0.0275(12) 0.0059(10) -0.0078(10)
N5 0.019(2) 0.031(3) 0.019(2) 0.0025(19) 0.0046(18) -0.0044(19)
N4 0.022(2) 0.026(3) 0.017(2) -0.0016(19) 0.0005(17) 0.0003(19)
N2 0.020(2) 0.025(3) 0.018(2) 0.0004(19) 0.0000(18) -0.0019(19)
N6 0.018(2) 0.031(3) 0.015(2) 0.0002(19) 0.0026(17) 0.0013(19)
N3 0.024(2) 0.026(3) 0.018(2) 0.0019(19) 0.0033(18) -0.001(2)
N1 0.021(2) 0.028(3) 0.024(2) -0.004(2) 0.0037(19) 0.000(2)
O2 0.054(3) 0.039(3) 0.046(3) -0.009(2) 0.001(2) -0.009(2)
O1 0.041(3) 0.065(4) 0.043(3) -0.008(2) 0.025(2) -0.010(2)
C2 0.030(3) 0.036(4) 0.028(3) -0.006(3) 0.010(3) -0.006(3)
C1 0.026(3) 0.032(4) 0.024(3) 0.002(2) 0.003(2) -0.003(2)
C3 0.030(3) 0.033(4) 0.021(3) 0.000(2) 0.002(2) -0.004(3)
C21 0.021(3) 0.032(3) 0.025(3) 0.007(2) 0.004(2) 0.002(2)
C17 0.032(3) 0.021(3) 0.041(3) 0.004(3) 0.006(3) -0.003(2)
C22 0.016(2) 0.042(4) 0.033(3) 0.006(3) 0.007(2) 0.002(2)
C23 0.026(3) 0.032(3) 0.020(3) 0.002(2) 0.009(2) 0.008(2)
C11 0.019(3) 0.029(3) 0.039(3) -0.003(3) 0.008(2) 0.001(2)
C16 0.026(3) 0.031(3) 0.027(3) 0.005(3) 0.007(2) -0.002(2)
C10 0.025(3) 0.039(4) 0.045(4) -0.010(3) -0.002(3) 0.007(3)
C9 0.042(3) 0.041(4) 0.019(2) 0.013(2) -0.006(2) -0.027(3)
C18 0.023(3) 0.024(3) 0.029(3) -0.001(2) 0.000(2) 0.001(2)
C12 0.024(3) 0.041(4) 0.032(3) 0.009(3) 0.000(2) 0.002(3)
C4 0.039(3) 0.034(4) 0.027(3) 0.009(2) 0.001(2) -0.011(3)
C13 0.022(3) 0.031(3) 0.026(3) 0.002(3) 0.002(2) 0.001(2)
C19 0.042(3) 0.031(4) 0.036(3) -0.014(3) -0.003(3) 0.006(3)
C14 0.033(3) 0.050(4) 0.028(3) 0.002(3) -0.006(3) 0.005(3)
C20 0.023(3) 0.054(5) 0.029(3) 0.006(3) -0.001(2) -0.010(3)
B1 0.023(3) 0.023(3) 0.018(3) 0.002(2) 0.001(2) 0.001(2)
C15 0.047(4) 0.044(4) 0.032(3) 0.011(3) 0.012(3) -0.006(3)
C25 0.039(4) 0.049(5) 0.043(4) 0.010(3) 0.002(3) 0.011(3)
C8 0.057(4) 0.038(4) 0.029(3) -0.004(3) 0.005(3) -0.003(3)
C24 0.031(3) 0.056(5) 0.026(3) 0.000(3) 0.014(2) 0.006(3)
C7 0.061(4) 0.048(5) 0.030(3) 0.000(3) -0.003(3) -0.009(3)
C5 0.040(3) 0.031(4) 0.038(3) 0.001(3) 0.002(3) -0.005(3)
C6 0.041(4) 0.053(5) 0.034(3) 0.011(3) -0.004(3) -0.008(3)

loop_
_atom_type_symbol
_atom_type_description
_atom_type_scat_dispersion_real
_atom_type_scat_dispersion_imag
_atom_type_scat_source
C C 0.0033 0.0016 'International Tables Vol C Tables 4.2.6.8 and 6.1.1.4'
H H 0.0000 0.0000 'International Tables Vol C Tables 4.2.6.8 and 6.1.1.4'
B B 0.0013 0.0007 'International Tables Vol C Tables 4.2.6.8 and 6.1.1.4'
Br Br -0.2901 2.4595 'International Tables Vol C Tables 4.2.6.8 and 6.1.1.4'
Cl Cl 0.1484 0.1585 'International Tables Vol C Tables 4.2.6.8 and 6.1.1.4'
N N 0.0061 0.0033 'International Tables Vol C Tables 4.2.6.8 and 6.1.1.4'
O O 0.0106 0.0060 'International Tables Vol C Tables 4.2.6.8 and 6.1.1.4'
W W -0.8490 6.8722 'International Tables Vol C Tables 4.2.6.8 and 6.1.1.4'

loop_
_geom_angle_atom_site_label_1
_geom_angle_atom_site_label_2
_geom_angle_atom_site_label_3
_geom_angle
C1 W1 C3 81.0(3)
C1 W1 C2 83.6(3)
C3 W1 C2 87.6(2)
C1 W1 N5 105.0(2)
C3 W1 N5 95.1(2)
C2 W1 N5 171.3(2)
C1 W1 N3 105.5(2)
C3 W1 N3 173.05(19)
C2 W1 N3 95.4(2)
N5 W1 N3 81.05(17)
C1 W1 N1 169.0(2)
C3 W1 N1 90.3(2)
C2 W1 N1 89.3(2)
N5 W1 N1 82.38(16)
N3 W1 N1 83.48(17)
C21 N5 N6 106.8(4)
C21 N5 W1 131.9(4)
N6 N5 W1 121.1(3)
C18 N4 N3 109.7(5)
C18 N4 B1 129.9(5)
N3 N4 B1 120.3(5)
C13 N2 N1 109.0(5)
C13 N2 B1 129.8(5)
N1 N2 B1 120.9(4)
C23 N6 N5 109.5(4)
C23 N6 B1 130.5(5)
N5 N6 B1 120.0(4)
C16 N3 N4 106.6(5)
C16 N3 W1 132.7(4)
N4 N3 W1 120.5(3)
C11 N1 N2 107.6(4)
C11 N1 W1 133.8(4)
N2 N1 W1 118.7(3)
O1 C2 W1 176.2(5)
C4 C1 W1 162.6(5)
O2 C3 W1 176.5(5)
N5 C21 C22 108.8(5)
N5 C21 C20 122.5(5)
C22 C21 C20 128.7(5)
C16 C17 C18 106.3(5)
C16 C17 H17 126.9
C18 C17 H17 126.9
C23 C22 C21 107.1(5)
C23 C22 H22 126.5
C21 C22 H22 126.5
N6 C23 C22 107.8(5)
N6 C23 C24 122.2(5)
C22 C23 C24 130.0(5)
N1 C11 C12 108.8(5)
N1 C11 C10 123.1(5)
C12 C11 C10 128.1(6)
N3 C16 C17 109.6(5)
N3 C16 C15 122.0(6)
C17 C16 C15 128.3(6)
C11 C10 H10A 109.5
C11 C10 H10B 109.5
H10A C10 H10B 109.5
C11 C10 H10C 109.5
H10A C10 H10C 109.5
H10B C10 H10C 109.5
C8 C9 C4 114.6(6)
C8 C9 H9 122.7
C4 C9 H9 122.7
N4 C18 C17 107.8(5)
N4 C18 C19 123.1(5)
C17 C18 C19 129.1(6)
C13 C12 C11 107.1(5)
C13 C12 H12 126.5
C11 C12 H12 126.5
C5 C4 C1 123.7(6)
C5 C4 C9 117.5(5)
C1 C4 C9 118.8(5)
N2 C13 C12 107.6(5)
N2 C13 C14 123.2(5)
C12 C13 C14 129.2(5)
C18 C19 H19A 109.5
C18 C19 H19B 109.5
H19A C19 H19B 109.5
C18 C19 H19C 109.5
H19A C19 H19C 109.5
H19B C19 H19C 109.5
C13 C14 H14A 109.5
C13 C14 H14B 109.5
H14A C14 H14B 109.5
C13 C14 H14C 109.5
H14A C14 H14C 109.5
H14B C14 H14C 109.5
C21 C20 H20A 109.5
C21 C20 H20B 109.5
H20A C20 H20B 109.5
C21 C20 H20C 109.5
H20A C20 H20C 109.5
H20B C20 H20C 109.5
N6 B1 N2 109.1(5)
N6 B1 N4 108.1(4)
N2 B1 N4 109.3(4)
N6 B1 H1 112(3)
N2 B1 H1 106(3)
N4 B1 H1 112(3)
C16 C15 H15A 109.5
C16 C15 H15B 109.5
H15A C15 H15B 109.5
C16 C15 H15C 109.5
H15A C15 H15C 109.5
H15B C15 H15C 109.5
Cl2 C25 Cl1 111.7(4)
Cl2 C25 H25A 109.3
Cl1 C25 H25A 109.3
Cl2 C25 H25B 109.3
Cl1 C25 H25B 109.3
H25A C25 H25B 107.9
C9 C8 C7 125.4(7)
C9 C8 H8 117.3
C7 C8 H8 117.3
C23 C24 H24A 109.5
C23 C24 H24B 109.5
H24A C24 H24B 109.5
C23 C24 H24C 109.5
H24A C24 H24C 109.5
H24B C24 H24C 109.5
C8 C7 C6 122.0(7)
C8 C7 H7 119.0
C6 C7 H7 119.0
C4 C5 C6 121.8(7)
C4 C5 Br1 120.1(5)
C6 C5 Br1 118.1(5)
C7 C6 C5 118.7(7)
C7 C6 H6 120.7
C5 C6 H6 120.7

loop_
_geom_bond_atom_site_label_1
_geom_bond_atom_site_label_2
_geom_bond_distance
W1 C1 1.826(6)
W1 C3 1.989(7)
W1 C2 1.994(6)
W1 N5 2.201(4)
W1 N3 2.213(5)
W1 N1 2.285(4)
Br1 C5 1.872(7)
Cl1 C25 1.756(7)
Cl2 C25 1.738(7)
N5 C21 1.347(7)
N5 N6 1.376(6)
N4 C18 1.334(7)
N4 N3 1.381(6)
N4 B1 1.544(8)
N2 C13 1.362(7)
N2 N1 1.370(6)
N2 B1 1.543(8)
N6 C23 1.352(7)
N6 B1 1.541(7)
N3 C16 1.338(8)
N1 C11 1.345(7)
O2 C3 1.149(8)
O1 C2 1.146(7)
C1 C4 1.440(8)
C21 C22 1.393(8)
C21 C20 1.469(8)
C17 C16 1.382(9)
C17 C18 1.384(8)
C17 H17 0.9300
C22 C23 1.363(8)
C22 H22 0.9300
C23 C24 1.506(8)
C11 C12 1.388(8)
C11 C10 1.480(9)
C16 C15 1.485(8)
C10 H10A 0.9600
C10 H10B 0.9600
C10 H10C 0.9600
C9 C8 1.345(8)
C9 C4 1.557(10)
C9 H9 0.9300
C18 C19 1.495(8)
C12 C13 1.371(9)
C12 H12 0.9300
C4 C5 1.383(9)
C13 C14 1.492(8)
C19 H19A 0.9600
C19 H19B 0.9600
C19 H19C 0.9600
C14 H14A 0.9600
C14 H14B 0.9600
C14 H14C 0.9600
C20 H20A 0.9600
C20 H20B 0.9600
C20 H20C 0.9600
B1 H1 1.15(6)
C15 H15A 0.9600
C15 H15B 0.9600
C15 H15C 0.9600
C25 H25A 0.9700
C25 H25B 0.9700
C8 C7 1.354(10)
C8 H8 0.9300
C24 H24A 0.9600
C24 H24B 0.9600
C24 H24C 0.9600
C7 C6 1.361(11)
C7 H7 0.9300
C5 C6 1.412(9)
C6 H6 0.9300

loop_
_geom_torsion_atom_site_label_1
_geom_torsion_atom_site_label_2
_geom_torsion_atom_site_label_3
_geom_torsion_atom_site_label_4
_geom_torsion
C21 N5 N6 C23 -0.2(6)
W1 N5 N6 C23 -175.9(4)
C21 N5 N6 B1 -178.4(5)
W1 N5 N6 B1 5.9(7)
C18 N4 N3 C16 -0.2(6)
B1 N4 N3 C16 176.9(5)
C18 N4 N3 W1 -176.0(3)
B1 N4 N3 W1 1.1(6)
C13 N2 N1 C11 0.5(6)
B1 N2 N1 C11 -174.6(5)
C13 N2 N1 W1 -179.5(4)
B1 N2 N1 W1 5.5(6)
C3 W1 C1 C4 -44.3(16)
C2 W1 C1 C4 44.2(16)
N5 W1 C1 C4 -137.3(16)
N3 W1 C1 C4 138.1(16)
N1 W1 C1 C4 -6(2)
N6 N5 C21 C22 0.4(7)
W1 N5 C21 C22 175.5(4)
N6 N5 C21 C20 -179.6(6)
W1 N5 C21 C20 -4.5(9)
N5 C21 C22 C23 -0.6(7)
C20 C21 C22 C23 179.5(6)
N5 N6 C23 C22 -0.2(7)
B1 N6 C23 C22 177.7(6)
N5 N6 C23 C24 179.9(6)
B1 N6 C23 C24 -2.2(10)
C21 C22 C23 N6 0.5(7)
C21 C22 C23 C24 -179.6(6)
N2 N1 C11 C12 -0.1(7)
W1 N1 C11 C12 179.9(4)
N2 N1 C11 C10 -179.8(5)
W1 N1 C11 C10 0.1(9)
N4 N3 C16 C17 -0.1(6)
W1 N3 C16 C17 175.0(4)
N4 N3 C16 C15 -178.7(5)
W1 N3 C16 C15 -3.6(9)
C18 C17 C16 N3 0.3(7)
C18 C17 C16 C15 178.8(6)
N3 N4 C18 C17 0.4(6)
B1 N4 C18 C17 -176.4(5)
N3 N4 C18 C19 179.3(5)
B1 N4 C18 C19 2.5(9)
C16 C17 C18 N4 -0.4(6)
C16 C17 C18 C19 -179.2(6)
N1 C11 C12 C13 -0.3(7)
C10 C11 C12 C13 179.4(6)
W1 C1 C4 C5 174.9(13)
W1 C1 C4 C9 -6.3(19)
C8 C9 C4 C5 1.2(8)
C8 C9 C4 C1 -177.6(6)
N1 N2 C13 C12 -0.7(6)
B1 N2 C13 C12 173.8(5)
N1 N2 C13 C14 179.1(5)
B1 N2 C13 C14 -6.4(9)
C11 C12 C13 N2 0.6(7)
C11 C12 C13 C14 -179.2(6)
C23 N6 B1 N2 118.8(6)
N5 N6 B1 N2 -63.4(6)
C23 N6 B1 N4 -122.3(6)
N5 N6 B1 N4 55.4(7)
C13 N2 B1 N6 -118.4(6)
N1 N2 B1 N6 55.5(6)
C13 N2 B1 N4 123.5(6)
N1 N2 B1 N4 -62.6(6)
C18 N4 B1 N6 116.9(6)
N3 N4 B1 N6 -59.5(6)
C18 N4 B1 N2 -124.4(6)
N3 N4 B1 N2 59.1(6)
C4 C9 C8 C7 -1.2(10)
C9 C8 C7 C6 0.3(12)
C1 C4 C5 C6 178.4(6)
C9 C4 C5 C6 -0.4(9)
C1 C4 C5 Br1 -1.6(9)
C9 C4 C5 Br1 179.6(4)
C8 C7 C6 C5 0.6(11)
C4 C5 C6 C7 -0.5(11)
Br1 C5 C6 C7 179.5(6)
